data_4315186
loop_
_publ_author_name
'Shuao Wang'
'Evgeny V. Alekseev'
'Jared T. Stritzinger'
'Wulf Depmeier'
'Thomas E. Albrecht-Schmitt'

_publ_section_title
;
 How are Centrosymmetric and Noncentrosymmetric Structures Achieved in
 Uranyl Borates?
;
_journal_name_full 'Inorganic Chemistry'
_journal_page_first 2948
_journal_page_last 2953
_journal_paper_doi 10.1021/ic902480n
_journal_volume 49
_journal_year 2010
_chemical_formula_moiety (UO2)2[B9O14(OH)4]
_chemical_formula_sum 'B9 O22 U2'
_chemical_formula_weight 925.35
_chemical_melting_point ?
_chemical_name_common 'Uranyl borate'
_chemical_name_systematic
; 
 ? 
;
_space_group_IT_number 2
_symmetry_cell_setting triclinic
_symmetry_space_group_name_Hall '-P 1'
_symmetry_space_group_name_H-M 'P -1'
_atom_sites_solution_hydrogens none
_atom_sites_solution_primary direct
_atom_sites_solution_secondary difmap
_audit_creation_method SHELXL-97
_cell_angle_alpha 97.6040(10)
_cell_angle_beta 92.3650(10)
_cell_angle_gamma 119.4750(10)
_cell_formula_units_Z 1
_cell_length_a 6.4169(5)
_cell_length_b 6.4494(5)
_cell_length_c 11.0177(12)
_cell_measurement_reflns_used 1865
_cell_measurement_temperature 296(2)
_cell_measurement_theta_max 28.62
_cell_measurement_theta_min 1.88
_cell_volume 390.46(6)
_computing_cell_refinement 'smart saint'
_computing_data_collection smart
_computing_data_reduction SAINT
_computing_molecular_graphics 'SHELXP-97 (Sheldrick, 1997)'
_computing_publication_material 'SHELXCIF-97 (Sheldrick, 2000)'
_computing_structure_refinement 'SHELXL-97 (Sheldrick, 1997)'
_computing_structure_solution 'SHELXS-97 (Sheldrick, 1990)'
_diffrn_ambient_temperature 296(2)
_diffrn_detector_area_resol_mean 0
_diffrn_measured_fraction_theta_full 0.930
_diffrn_measured_fraction_theta_max 0.930
_diffrn_measurement_device_type 'BRUKER apex'
_diffrn_measurement_method '0.3 wide w/ exposures'
_diffrn_radiation_monochromator graphite
_diffrn_radiation_source 'fine-focus sealed tube'
_diffrn_radiation_type MoK\a
_diffrn_radiation_wavelength 0.71073
_diffrn_reflns_av_R_equivalents 0.0253
_diffrn_reflns_av_sigmaI/netI 0.0327
_diffrn_reflns_limit_h_max 8
_diffrn_reflns_limit_h_min -8
_diffrn_reflns_limit_k_max 8
_diffrn_reflns_limit_k_min -8
_diffrn_reflns_limit_l_max 14
_diffrn_reflns_limit_l_min -14
_diffrn_reflns_number 4683
_diffrn_reflns_theta_full 28.62
_diffrn_reflns_theta_max 28.62
_diffrn_reflns_theta_min 1.88
_exptl_absorpt_coefficient_mu 20.841
_exptl_absorpt_correction_T_max 0.375
_exptl_absorpt_correction_T_min 0.304
_exptl_absorpt_correction_type numerical
_exptl_absorpt_process_details SHELTXPREP
_exptl_crystal_colour Yellow-green
_exptl_crystal_density_diffrn 3.935
_exptl_crystal_density_meas ?
_exptl_crystal_density_method 'not measured'
_exptl_crystal_description Block
_exptl_crystal_F_000 405
_exptl_crystal_size_max 0.059
_exptl_crystal_size_mid 0.056
_exptl_crystal_size_min 0.047
_refine_diff_density_max 1.590
_refine_diff_density_min -0.952
_refine_diff_density_rms 0.203
_refine_ls_extinction_method none
_refine_ls_goodness_of_fit_ref 1.037
_refine_ls_hydrogen_treatment none
_refine_ls_matrix_type full
_refine_ls_number_parameters 154
_refine_ls_number_reflns 1865
_refine_ls_number_restraints 0
_refine_ls_restrained_S_all 1.037
_refine_ls_R_factor_all 0.0226
_refine_ls_R_factor_gt 0.0200
_refine_ls_shift/su_max 0.000
_refine_ls_shift/su_mean 0.000
_refine_ls_structure_factor_coef Fsqd
_refine_ls_weighting_details 'calc w=1/[\s^2^(Fo^2^)+(0.0232P)^2^+0.0000P] where P=(Fo^2^+2Fc^2^)/3'
_refine_ls_weighting_scheme calc
_refine_ls_wR_factor_gt 0.0439
_refine_ls_wR_factor_ref 0.0447
_reflns_number_gt 1736
_reflns_number_total 1865
_reflns_threshold_expression >2sigma(I)
_cod_data_source_file ic902480n_si_001_3.cif
_cod_data_source_block UBO-3
_cod_depositor_comments
;
The following automatic conversions were performed:

'_chemical_melting_point' value 'N/A' was changed to '?' - the value
is undefined or not given.

Automatic conversion script
Id: cif_fix_values 1569 2011-02-09 13:29:24Z adriana 

The following automatic conversions were performed:

'_exptl_crystal_density_meas' value 'N/A' was changed to '?' - the
value is perceived as not measured.

Automatic conversion script
Id: cif_fix_values 3008 2015-01-20 13:52:24Z robertas 
;
_cod_database_code 4315186

loop_
_symmetry_equiv_pos_as_xyz
'x, y, z'
'-x, -y, -z'

loop_
_atom_site_label
_atom_site_type_symbol
_atom_site_fract_x
_atom_site_fract_y
_atom_site_fract_z
_atom_site_U_iso_or_equiv
_atom_site_adp_type
_atom_site_occupancy
_atom_site_symmetry_multiplicity
_atom_site_calc_flag
_atom_site_refinement_flags
_atom_site_disorder_assembly
_atom_site_disorder_group
U1 U 0.12775(3) 0.24551(3) 0.270916(16) 0.00770(6) Uani 1 1 d . . .
B1 B -0.2009(9) 0.5833(9) 0.2740(5) 0.0092(10) Uani 1 1 d . . .
B2 B 0.5200(9) 0.7283(9) 0.2062(5) 0.0075(10) Uani 1 1 d . . .
B3 B 0.2477(9) -0.1516(9) 0.3166(5) 0.0077(10) Uani 1 1 d . . .
B4 B 0.6068(9) 0.1409(9) 0.2267(5) 0.0076(10) Uani 1 1 d . . .
B5 B 0.507(2) 0.124(2) -0.0170(11) 0.014(2) Uani 0.50 1 d P . .
O1 O 0.5505(7) 0.1221(8) 0.0969(3) 0.0286(10) Uani 1 1 d . . .
O2 O 0.5033(7) 0.6801(7) 0.0688(3) 0.0208(8) Uani 1 1 d . . .
O3 O 0.2971(6) -0.1458(6) 0.4518(3) 0.0183(8) Uani 1 1 d . . .
O4 O 0.0956(6) 0.1770(6) 0.1102(3) 0.0139(7) Uani 1 1 d . . .
O5 O 0.5744(5) 0.5548(6) 0.2511(3) 0.0107(7) Uani 1 1 d . . .
O6 O -0.3039(6) -0.0210(5) 0.2524(3) 0.0099(7) Uani 1 1 d . . .
O7 O 0.3960(6) 0.0898(5) 0.2900(3) 0.0095(7) Uani 1 1 d . . .
O8 O -0.1846(6) 0.3812(6) 0.2778(3) 0.0144(7) Uani 1 1 d . . .
O9 O 0.1586(6) 0.3143(6) 0.4338(3) 0.0168(8) Uani 1 1 d . . .
O10 O 0.0000(6) -0.1945(6) 0.2918(3) 0.0100(7) Uani 1 1 d . . .
O11 O 0.2842(6) 0.6654(5) 0.2450(3) 0.0097(7) Uani 1 1 d . . .

loop_
_atom_site_aniso_label
_atom_site_aniso_U_11
_atom_site_aniso_U_22
_atom_site_aniso_U_33
_atom_site_aniso_U_23
_atom_site_aniso_U_13
_atom_site_aniso_U_12
U1 0.00545(9) 0.00607(9) 0.01141(10) 0.00179(6) 0.00160(6) 0.00266(7)
B1 0.007(2) 0.012(3) 0.010(3) 0.003(2) 0.002(2) 0.006(2)
B2 0.006(2) 0.004(2) 0.011(3) -0.0019(19) -0.0005(19) 0.0016(19)
B3 0.007(2) 0.006(2) 0.010(3) 0.000(2) 0.0016(19) 0.003(2)
B4 0.007(2) 0.004(2) 0.012(3) 0.0018(19) 0.002(2) 0.0031(19)
B5 0.011(5) 0.014(5) 0.016(6) 0.003(5) 0.008(4) 0.005(4)
O1 0.025(2) 0.055(3) 0.012(2) 0.0172(19) 0.0049(16) 0.021(2)
O2 0.024(2) 0.025(2) 0.0063(18) 0.0037(15) 0.0034(15) 0.0074(17)
O3 0.0172(18) 0.022(2) 0.0134(19) 0.0038(15) 0.0017(15) 0.0084(16)
O4 0.0108(17) 0.0118(16) 0.0145(18) -0.0017(14) -0.0011(14) 0.0032(14)
O5 0.0027(15) 0.0089(16) 0.0220(19) 0.0062(14) 0.0013(13) 0.0032(13)
O6 0.0064(15) 0.0045(15) 0.0189(19) 0.0027(13) 0.0014(13) 0.0026(13)
O7 0.0077(15) 0.0052(15) 0.0160(18) 0.0037(13) 0.0058(13) 0.0027(13)
O8 0.0073(16) 0.0055(15) 0.030(2) 0.0044(15) 0.0015(15) 0.0028(13)
O9 0.0174(19) 0.0198(18) 0.0139(19) 0.0023(15) 0.0028(15) 0.0101(16)
O10 0.0081(16) 0.0077(15) 0.0157(18) 0.0025(13) 0.0025(13) 0.0048(13)
O11 0.0048(15) 0.0017(14) 0.0219(19) 0.0025(13) 0.0036(13) 0.0010(12)

loop_
_atom_type_symbol
_atom_type_description
_atom_type_scat_dispersion_real
_atom_type_scat_dispersion_imag
_atom_type_scat_source
B B 0.0013 0.0007 'International Tables Vol C Tables 4.2.6.8 and 6.1.1.4'
O O 0.0106 0.0060 'International Tables Vol C Tables 4.2.6.8 and 6.1.1.4'
U U -9.6767 9.6646 'International Tables Vol C Tables 4.2.6.8 and 6.1.1.4'

loop_
_geom_angle_atom_site_label_1
_geom_angle_atom_site_label_2
_geom_angle_atom_site_label_3
_geom_angle
_geom_angle_site_symmetry_1
_geom_angle_site_symmetry_3
_geom_angle_publ_flag
O4 U1 O9 179.69(14) . . ?
O4 U1 O7 91.45(14) . . ?
O9 U1 O7 88.76(14) . . ?
O4 U1 O6 85.97(13) . . ?
O9 U1 O6 93.73(14) . . ?
O7 U1 O6 120.49(10) . . ?
O4 U1 O11 86.20(14) . . ?
O9 U1 O11 93.89(14) . . ?
O7 U1 O11 120.24(10) . . ?
O6 U1 O11 118.87(10) . . ?
O4 U1 O8 95.06(14) . . ?
O9 U1 O8 84.72(14) . . ?
O7 U1 O8 171.48(11) . . ?
O6 U1 O8 54.72(10) . . ?
O11 U1 O8 65.83(10) . . ?
O4 U1 O10 92.02(13) . . ?
O9 U1 O10 87.91(14) . . ?
O7 U1 O10 54.62(10) . . ?
O6 U1 O10 66.06(10) . . ?
O11 U1 O10 174.56(10) . . ?
O8 U1 O10 119.49(10) . . ?
O4 U1 O5 84.92(13) . . ?
O9 U1 O5 95.37(14) . . ?
O7 U1 O5 66.22(10) . . ?
O6 U1 O5 168.85(11) . . ?
O11 U1 O5 54.08(10) . . ?
O8 U1 O5 119.81(10) . . ?
O10 U1 O5 120.66(10) . . ?
O4 U1 B4 83.37(15) . 1_455 ?
O9 U1 B4 96.34(15) . 1_455 ?
O7 U1 B4 148.04(12) . 1_455 ?
O6 U1 B4 27.91(11) . 1_455 ?
O11 U1 B4 90.97(12) . 1_455 ?
O8 U1 B4 28.56(12) . 1_455 ?
O10 U1 B4 93.94(12) . 1_455 ?
O5 U1 B4 143.78(12) . 1_455 ?
O4 U1 B2 78.28(15) . . ?
O9 U1 B2 101.93(15) . . ?
O7 U1 B2 93.78(12) . . ?
O6 U1 B2 142.68(12) . . ?
O11 U1 B2 27.54(11) . . ?
O8 U1 B2 92.93(12) . . ?
O10 U1 B2 147.02(11) . . ?
O5 U1 B2 28.07(11) . . ?
B4 U1 B2 115.73(13) 1_455 . ?
O4 U1 B3 95.51(15) . . ?
O9 U1 B3 84.58(15) . . ?
O7 U1 B3 26.78(12) . . ?
O6 U1 B3 94.30(12) . . ?
O11 U1 B3 146.81(12) . . ?
O8 U1 B3 146.30(12) . . ?
O10 U1 B3 28.26(11) . . ?
O5 U1 B3 92.96(12) . . ?
B4 U1 B3 122.19(13) 1_455 . ?
B2 U1 B3 120.54(13) . . ?
O10 B1 O8 120.9(4) 1_565 . ?
O10 B1 O5 121.1(4) 1_565 1_455 ?
O8 B1 O5 118.0(4) . 1_455 ?
O6 B2 O11 111.4(4) 1_665 . ?
O6 B2 O5 114.6(4) 1_665 . ?
O11 B2 O5 103.9(4) . . ?
O6 B2 O2 109.5(4) 1_665 . ?
O11 B2 O2 110.6(4) . . ?
O5 B2 O2 106.6(4) . . ?
O6 B2 U1 146.0(3) 1_665 . ?
O11 B2 U1 50.70(19) . . ?
O5 B2 U1 57.1(2) . . ?
O2 B2 U1 104.3(3) . . ?
O7 B3 O11 114.1(4) . 1_545 ?
O7 B3 O10 102.9(4) . . ?
O11 B3 O10 113.1(4) 1_545 . ?
O7 B3 O3 108.7(4) . . ?
O11 B3 O3 109.6(4) 1_545 . ?
O10 B3 O3 108.2(4) . . ?
O7 B3 U1 48.1(2) . . ?
O11 B3 U1 138.5(3) 1_545 . ?
O10 B3 U1 55.8(2) . . ?
O3 B3 U1 111.8(3) . . ?
O1 B4 O7 110.4(4) . . ?
O1 B4 O6 112.1(4) . 1_655 ?
O7 B4 O6 109.9(4) . 1_655 ?
O1 B4 O8 110.2(4) . 1_655 ?
O7 B4 O8 112.0(4) . 1_655 ?
O6 B4 O8 102.0(4) 1_655 1_655 ?
O1 B4 U1 107.5(3) . 1_655 ?
O7 B4 U1 141.9(3) . 1_655 ?
O6 B4 U1 50.5(2) 1_655 1_655 ?
O8 B4 U1 55.8(2) 1_655 1_655 ?
O1 B5 O2 126.3(9) . 2_665 ?
O1 B5 O1 110.1(8) . 2_655 ?
O2 B5 O1 123.5(8) 2_665 2_655 ?
O1 B5 B5 63.3(8) . 2_655 ?
O2 B5 B5 170.0(13) 2_665 2_655 ?
O1 B5 B5 46.7(6) 2_655 2_655 ?
B5 O1 B4 175.4(7) . . ?
B5 O1 B5 69.9(8) . 2_655 ?
B4 O1 B5 114.5(6) . 2_655 ?
B5 O2 B2 110.0(5) 2_665 . ?
B1 O5 B2 126.1(4) 1_655 . ?
B1 O5 U1 139.0(3) 1_655 . ?
B2 O5 U1 94.9(2) . . ?
B2 O6 B4 111.8(4) 1_445 1_455 ?
B2 O6 U1 138.7(3) 1_445 . ?
B4 O6 U1 101.6(2) 1_455 . ?
B3 O7 B4 118.7(3) . . ?
B3 O7 U1 105.1(3) . . ?
B4 O7 U1 128.5(3) . . ?
B1 O8 B4 119.6(4) . 1_455 ?
B1 O8 U1 140.0(3) . . ?
B4 O8 U1 95.7(2) 1_455 . ?
B1 O10 B3 123.8(4) 1_545 . ?
B1 O10 U1 139.7(3) 1_545 . ?
B3 O10 U1 95.9(2) . . ?
B3 O11 B2 120.4(3) 1_565 . ?
B3 O11 U1 128.1(3) 1_565 . ?
B2 O11 U1 101.8(2) . . ?

loop_
_geom_bond_atom_site_label_1
_geom_bond_atom_site_label_2
_geom_bond_distance
_geom_bond_site_symmetry_2
_geom_bond_publ_flag
U1 O4 1.745(3) . ?
U1 O9 1.769(4) . ?
U1 O7 2.396(3) . ?
U1 O6 2.418(3) . ?
U1 O11 2.444(3) . ?
U1 O8 2.552(3) . ?
U1 O10 2.584(3) . ?
U1 O5 2.604(3) . ?
U1 B4 3.071(5) 1_455 ?
U1 B2 3.092(5) . ?
U1 B3 3.107(5) . ?
B1 O10 1.357(6) 1_565 ?
B1 O8 1.364(6) . ?
B1 O5 1.369(6) 1_455 ?
B2 O6 1.445(6) 1_665 ?
B2 O11 1.461(6) . ?
B2 O5 1.461(6) . ?
B2 O2 1.493(6) . ?
B3 O7 1.450(6) . ?
B3 O11 1.453(6) 1_545 ?
B3 O10 1.479(6) . ?
B3 O3 1.502(6) . ?
B4 O1 1.435(6) . ?
B4 O7 1.457(6) . ?
B4 O6 1.467(6) 1_655 ?
B4 O8 1.475(6) 1_655 ?
B4 U1 3.071(5) 1_655 ?
B5 O1 1.276(12) . ?
B5 O2 1.485(12) 2_665 ?
B5 O1 1.566(12) 2_655 ?
B5 B5 1.65(2) 2_655 ?
O1 B5 1.566(12) 2_655 ?
O2 B5 1.485(12) 2_665 ?
O5 B1 1.369(6) 1_655 ?
O6 B2 1.445(6) 1_445 ?
O6 B4 1.467(6) 1_455 ?
O8 B4 1.475(6) 1_455 ?
O10 B1 1.357(6) 1_545 ?
O11 B3 1.453(6) 1_565 ?
